data_4127762
loop_
_publ_author_name
'Sick, Torben'
'Rotter, Julian M.'
'Reuter, Stephan'
'Kandambeth, Sharath'
'Bach, Nicolai N.'
'D\"oblinger, Markus'
'Merz, Julia'
'Clark, Timothy'
'Marder, Todd B.'
'Bein, Thomas'
'Medina, Dana D.'

_publ_section_title
;
 Switching on and off Interlayer Correlations and Porosity in 2D Covalent
 Organic Frameworks.
;
_journal_issue 32
_journal_name_full 'Journal of the American Chemical Society'
_journal_page_first 12570
_journal_page_last 12581
_journal_paper_doi 10.1021/jacs.9b02800
_journal_volume 141
_journal_year 2019
_chemical_formula_moiety 'C60 H40 N2 S2, C3 H7 N O'
_chemical_formula_sum 'C63 H47 N3 O S2'
_chemical_formula_weight 926.15
_chemical_name_common 'BDT MAPB cryst'
_space_group_crystal_system triclinic
_space_group_IT_number 2
_space_group_name_Hall '-P 1'
_space_group_name_H-M_alt 'P -1'
_symmetry_space_group_name_Hall '-P 1'
_symmetry_space_group_name_H-M 'P -1'
_atom_sites_solution_hydrogens geom
_audit_block_code C60H40N2S2_dmf_vv244_bein
_audit_creation_method 'APEX3 v2016.5-0'
_audit_update_record 05-Apr-17
_cell_angle_alpha 85.538(2)
_cell_angle_beta 84.1100(10)
_cell_angle_gamma 65.6660(10)
_cell_formula_units_Z 2
_cell_length_a 9.4004(4)
_cell_length_b 11.0528(5)
_cell_length_c 24.8340(10)
_cell_measurement_reflns_used 6810
_cell_measurement_temperature 100.(2)
_cell_measurement_theta_max 25.3347
_cell_measurement_theta_min 2.5609
_cell_volume 2336.83(17)
_computing_cell_refinement 'SAINT V8.37A (Bruker AXS Inc., 2015)'
_computing_data_collection 'APEX3 v2016.5-0, Bruker AXS (2016)'
_computing_data_reduction 'SAINT V8.37A (Bruker AXS Inc., 2015)'
_computing_molecular_graphics 'shelXle (C.B. Huebschle, rev 786)'
_computing_structure_refinement 'SHELXL-2014/7 (Sheldrick, 2014)'
_computing_structure_solution 'XT, VERSION 2014/5'
_diffrn_ambient_temperature 100.(2)
_diffrn_detector_area_resol_mean 7.4074
_diffrn_measured_fraction_theta_full 0.994
_diffrn_measured_fraction_theta_max 0.995
_diffrn_measurement_device 'fixed-chi three-circle diffractometer'
_diffrn_measurement_device_type 'Bruker D8 Venture TXS'
_diffrn_measurement_method 'mix of phi and omega scans'
_diffrn_radiation_monochromator 'focusing mirrors'
_diffrn_radiation_type MoK\a
_diffrn_radiation_wavelength 0.71073
_diffrn_reflns_av_R_equivalents 0.0626
_diffrn_reflns_av_unetI/netI 0.0710
_diffrn_reflns_Laue_measured_fraction_full 0.994
_diffrn_reflns_Laue_measured_fraction_max 0.995
_diffrn_reflns_limit_h_max 10
_diffrn_reflns_limit_h_min -11
_diffrn_reflns_limit_k_max 13
_diffrn_reflns_limit_k_min -13
_diffrn_reflns_limit_l_max 28
_diffrn_reflns_limit_l_min -29
_diffrn_reflns_number 25569
_diffrn_reflns_point_group_measured_fraction_full 0.994
_diffrn_reflns_point_group_measured_fraction_max 0.995
_diffrn_reflns_theta_full 25.242
_diffrn_reflns_theta_max 25.350
_diffrn_reflns_theta_min 3.136
_diffrn_source 'rotating anode (TXS)'
_diffrn_source_current 50
_diffrn_source_power 2.5
_diffrn_source_type 'Bruker TXS'
_diffrn_source_voltage 50
_exptl_absorpt_coefficient_mu 0.163
_exptl_absorpt_correction_T_max 0.9705
_exptl_absorpt_correction_T_min 0.8286
_exptl_absorpt_correction_type multi-scan
_exptl_absorpt_process_details
;
SADABS-2016/2 - Bruker AXS area detector scaling and absorption correction
;
_exptl_crystal_colour yellow
_exptl_crystal_density_diffrn 1.316
_exptl_crystal_density_method 'not measured'
_exptl_crystal_description rod
_exptl_crystal_F_000 972
_exptl_crystal_size_max 0.100
_exptl_crystal_size_mid 0.030
_exptl_crystal_size_min 0.020
_refine_diff_density_max 0.502
_refine_diff_density_min -0.324
_refine_diff_density_rms 0.053
_refine_ls_extinction_method none
_refine_ls_goodness_of_fit_ref 1.013
_refine_ls_hydrogen_treatment constr
_refine_ls_matrix_type full
_refine_ls_number_parameters 734
_refine_ls_number_reflns 8521
_refine_ls_number_restraints 78
_refine_ls_restrained_S_all 1.031
_refine_ls_R_factor_all 0.0853
_refine_ls_R_factor_gt 0.0517
_refine_ls_shift/su_max 0.001
_refine_ls_shift/su_mean 0.000
_refine_ls_structure_factor_coef Fsqd
_refine_ls_weighting_details 'w=1/[\s^2^(Fo^2^)+(0.0492P)^2^+1.4248P] where P=(Fo^2^+2Fc^2^)/3'
_refine_ls_weighting_scheme calc
_refine_ls_wR_factor_gt 0.1140
_refine_ls_wR_factor_ref 0.1275
_reflns_Friedel_coverage 0.000
_reflns_number_gt 6017
_reflns_number_total 8521
_reflns_threshold_expression 'I > 2\s(I)'
_cod_data_source_file ja9b02800_si_004.cif
_cod_data_source_block vv244
_cod_depositor_comments
;
The following automatic conversions were performed:

'_exptl_absorpt_correction_type' value 'Multi-Scan' changed to
'multi-scan' according to
/home/data/users/saulius/crontab/automatic-downloads/current/ACS/lib/dictionaries/cif_core.dic
dictionary named 'cif_core.dic' version 2.4.2 from 2011-04-26.

Automatic conversion script
Id: cif_fix_values 4973 2017-02-22 13:04:09Z antanas 
;
_cod_database_code 4127762
_shelx_estimated_absorpt_t_min 0.984
_shelx_estimated_absorpt_t_max 0.997
_shelx_space_group_comment
;
The symmetry employed for this shelxl refinement is uniquely defined
by the following loop, which should always be used as a source of
symmetry information in preference to the above space-group names.
They are only intended as comments.
;

loop_
_space_group_symop_operation_xyz
'x, y, z'
'-x, -y, -z'

loop_
_atom_site_label
_atom_site_type_symbol
_atom_site_fract_x
_atom_site_fract_y
_atom_site_fract_z
_atom_site_U_iso_or_equiv
_atom_site_adp_type
_atom_site_occupancy
_atom_site_site_symmetry_order
_atom_site_calc_flag
_atom_site_refinement_flags_posn
_atom_site_refinement_flags_adp
_atom_site_refinement_flags_occupancy
_atom_site_disorder_assembly
_atom_site_disorder_group
S1 S 0.70246(7) 0.46078(7) 0.47749(3) 0.02463(17) Uani 1 1 d . . . . .
S2 S 1.32458(8) -0.03391(7) 0.40654(3) 0.02651(17) Uani 1 1 d . . . . .
O1 O 0.7719(3) -0.1292(2) 0.36466(8) 0.0415(5) Uani 1 1 d . . . . .
N1 N 0.4949(2) 0.5074(2) 0.38651(8) 0.0239(5) Uani 1 1 d . . . . .
N2 N 1.0571(2) 0.1364(2) 0.33846(9) 0.0252(5) Uani 1 1 d . . . . .
N3 N 0.7823(3) 0.0318(2) 0.41354(9) 0.0300(5) Uani 1 1 d . . . . .
C1 C 1.1310(3) 0.5228(2) 0.50595(10) 0.0199(5) Uani 1 1 d . . . . .
C2 C 1.0600(3) 0.5656(2) 0.45766(10) 0.0205(5) Uani 1 1 d . . . . .
H2 H 1.1003 0.6093 0.4297 0.025 Uiso 1 1 calc R U . . .
C3 C 0.9273(3) 0.5424(2) 0.45134(10) 0.0196(5) Uani 1 1 d . . . . .
C4 C 0.8330(3) 0.5777(2) 0.40592(10) 0.0215(6) Uani 1 1 d . . . . .
H4 H 0.8527 0.6228 0.3738 0.026 Uiso 1 1 calc R U . . .
C5 C 0.7115(3) 0.5389(3) 0.41416(10) 0.0227(6) Uani 1 1 d . . . . .
C6 C 0.5938(3) 0.5598(3) 0.37659(10) 0.0228(6) Uani 1 1 d . . . . .
H6 H 0.5903 0.6129 0.3444 0.027 Uiso 1 1 calc R U . . .
C7 C 0.3776(3) 0.5367(3) 0.34974(10) 0.0226(6) Uani 1 1 d . . . . .
C8 C 0.2889(3) 0.6650(3) 0.33127(10) 0.0235(6) Uani 1 1 d . . . . .
H8 H 0.3082 0.7370 0.3422 0.028 Uiso 1 1 calc R U . . .
C9 C 0.1719(3) 0.6891(3) 0.29680(10) 0.0231(6) Uani 1 1 d . . . . .
H9 H 0.1115 0.7777 0.2847 0.028 Uiso 1 1 calc R U . . .
C10 C 0.1415(3) 0.5851(2) 0.27957(10) 0.0192(5) Uani 1 1 d . . . . .
C11 C 0.2304(3) 0.4571(3) 0.29909(10) 0.0213(6) Uani 1 1 d . . . . .
H11 H 0.2119 0.3848 0.2880 0.026 Uiso 1 1 calc R U . . .
C12 C 0.3455(3) 0.4323(3) 0.33442(10) 0.0239(6) Uani 1 1 d . . . . .
H12 H 0.4022 0.3444 0.3481 0.029 Uiso 1 1 calc R U . . .
C13 C 0.0192(3) 0.6128(2) 0.24108(10) 0.0188(5) Uani 1 1 d . . . . .
C14 C -0.1174(3) 0.7286(2) 0.24411(10) 0.0203(5) Uani 1 1 d . . . . .
H14 H -0.1357 0.7870 0.2726 0.024 Uiso 1 1 calc R U . . .
C15 C -0.2280(3) 0.7605(2) 0.20616(10) 0.0190(5) Uani 1 1 d . . . . .
C16 C -0.2016(3) 0.6718(2) 0.16537(10) 0.0190(5) Uani 1 1 d . . . . .
H16 H -0.2766 0.6926 0.1394 0.023 Uiso 1 1 calc R U . . .
C17 C -0.0671(3) 0.5532(2) 0.16184(10) 0.0184(5) Uani 1 1 d . . . . .
C18 C 0.0424(3) 0.5256(2) 0.19992(10) 0.0197(5) Uani 1 1 d . . . . .
H18 H 0.1348 0.4457 0.1979 0.024 Uiso 1 1 calc R U . . .
C19 C -0.3696(3) 0.8872(2) 0.20865(10) 0.0201(5) Uani 1 1 d . . . . .
C20 C -0.4497(3) 0.9356(3) 0.25802(11) 0.0259(6) Uani 1 1 d . . . . .
H20 H -0.4140 0.8863 0.2907 0.031 Uiso 1 1 calc R U . . .
C21 C -0.5810(3) 1.0550(3) 0.26008(11) 0.0324(7) Uani 1 1 d . . . . .
H21 H -0.6354 1.0864 0.2940 0.039 Uiso 1 1 calc R U . . .
C22 C -0.6329(3) 1.1280(3) 0.21323(12) 0.0371(7) Uani 1 1 d . . . . .
H22 H -0.7225 1.2100 0.2148 0.044 Uiso 1 1 calc R U . . .
C23 C -0.5545(4) 1.0820(3) 0.16380(11) 0.0370(7) Uani 1 1 d . . . . .
H23 H -0.5905 1.1322 0.1314 0.044 Uiso 1 1 calc R U . . .
C24 C -0.4237(3) 0.9628(3) 0.16165(11) 0.0274(6) Uani 1 1 d . . . . .
H24 H -0.3699 0.9321 0.1276 0.033 Uiso 1 1 calc R U . . .
C25 C -0.039(3) 0.461(3) 0.1223(8) 0.016(2) Uani 0.494(4) 1 d . U P A 1
C26 C 0.1048(7) 0.3597(5) 0.1061(2) 0.0239(14) Uani 0.494(4) 1 d . . P A 1
H26 H 0.1943 0.3517 0.1232 0.029 Uiso 0.494(4) 1 calc R U P A 1
C27 C 0.1257(8) 0.2703(5) 0.0667(2) 0.0267(14) Uani 0.494(4) 1 d . . P A 1
H27 H 0.2269 0.2034 0.0580 0.032 Uiso 0.494(4) 1 calc R U P A 1
C28 C -0.001(3) 0.278(2) 0.0397(9) 0.023(3) Uani 0.494(4) 1 d . U P A 1
H28 H 0.0118 0.2161 0.0132 0.028 Uiso 0.494(4) 1 calc R U P A 1
C29 C -0.1455(6) 0.3776(5) 0.0524(2) 0.0245(13) Uani 0.494(4) 1 d . . P A 1
H29 H -0.2319 0.3871 0.0331 0.029 Uiso 0.494(4) 1 calc R U P A 1
C30 C -0.1670(6) 0.4647(5) 0.0930(2) 0.0216(13) Uani 0.494(4) 1 d . . P A 1
H30 H -0.2696 0.5294 0.1019 0.026 Uiso 0.494(4) 1 calc R U P A 1
C25B C -0.046(3) 0.460(3) 0.1138(8) 0.016(2) Uani 0.506(4) 1 d . U P A 2
C26B C 0.0214(6) 0.3247(5) 0.1243(2) 0.0217(12) Uani 0.506(4) 1 d . . P A 2
H26B H 0.0510 0.2889 0.1595 0.026 Uiso 0.506(4) 1 calc R U P A 2
C27B C 0.0444(7) 0.2426(6) 0.0819(2) 0.0252(13) Uani 0.506(4) 1 d . . P A 2
H27B H 0.0876 0.1489 0.0883 0.030 Uiso 0.506(4) 1 calc R U P A 2
C28B C 0.005(3) 0.295(2) 0.0307(9) 0.025(3) Uani 0.506(4) 1 d . U P A 2
H28B H 0.0229 0.2379 0.0018 0.030 Uiso 0.506(4) 1 calc R U P A 2
C29B C -0.0594(6) 0.4312(5) 0.0214(2) 0.0239(13) Uani 0.506(4) 1 d . . P A 2
H29B H -0.0883 0.4680 -0.0138 0.029 Uiso 0.506(4) 1 calc R U P A 2
C30B C -0.0820(6) 0.5135(5) 0.0635(2) 0.0231(13) Uani 0.506(4) 1 d . . P A 2
H30B H -0.1226 0.6071 0.0571 0.028 Uiso 0.506(4) 1 calc R U P A 2
C31 C 1.5690(3) 0.0268(2) 0.54104(10) 0.0217(6) Uani 1 1 d . . . . .
C32 C 1.4487(3) 0.1315(3) 0.51820(10) 0.0240(6) Uani 1 1 d . . . . .
H32 H 1.4149 0.2191 0.5305 0.029 Uiso 1 1 calc R U . . .
C33 C 1.3777(3) 0.1055(2) 0.47639(10) 0.0223(6) Uani 1 1 d . . . . .
C34 C 1.2522(3) 0.1956(3) 0.44657(10) 0.0249(6) Uani 1 1 d . . . . .
H34 H 1.2024 0.2881 0.4526 0.030 Uiso 1 1 calc R U . . .
C35 C 1.2102(3) 0.1370(3) 0.40868(10) 0.0240(6) Uani 1 1 d . . . . .
C36 C 1.0861(3) 0.2019(3) 0.37300(11) 0.0257(6) Uani 1 1 d . . . . .
H36 H 1.0249 0.2948 0.3752 0.031 Uiso 1 1 calc R U . . .
C37 C 0.9354(3) 0.2044(3) 0.30324(10) 0.0236(6) Uani 1 1 d . . . . .
C38 C 0.8788(3) 0.3396(3) 0.28946(10) 0.0254(6) Uani 1 1 d . . . . .
H38 H 0.9187 0.3939 0.3051 0.030 Uiso 1 1 calc R U . . .
C39 C 0.7648(3) 0.3955(3) 0.25306(10) 0.0256(6) Uani 1 1 d . . . . .
H39 H 0.7274 0.4880 0.2441 0.031 Uiso 1 1 calc R U . . .
C40 C 0.7035(3) 0.3188(3) 0.22915(10) 0.0235(6) Uani 1 1 d . . . . .
C41 C 0.7585(3) 0.1839(3) 0.24422(10) 0.0260(6) Uani 1 1 d . . . . .
H41 H 0.7160 0.1301 0.2296 0.031 Uiso 1 1 calc R U . . .
C42 C 0.8739(3) 0.1271(3) 0.28015(10) 0.0251(6) Uani 1 1 d . . . . .
H42 H 0.9116 0.0346 0.2891 0.030 Uiso 1 1 calc R U . . .
C43 C 0.5965(3) 0.3769(3) 0.18511(10) 0.0274(6) Uani 1 1 d . . . . .
C44 C 0.4843(3) 0.5075(3) 0.18503(10) 0.0244(6) Uani 1 1 d . . . . .
H44 H 0.4689 0.5593 0.2156 0.029 Uiso 1 1 calc R U . . .
C45 C 0.3938(3) 0.5639(3) 0.14114(10) 0.0261(6) Uani 1 1 d . . . . .
C46 C 0.4193(4) 0.4853(3) 0.09656(11) 0.0355(7) Uani 1 1 d . U . . .
H46 H 0.3610 0.5231 0.0659 0.043 Uiso 1 1 calc R U . . .
C47 C 0.5266(4) 0.3545(3) 0.09585(12) 0.0430(8) Uani 1 1 d . U . . .
C48 C 0.6145(4) 0.3009(3) 0.14053(11) 0.0394(8) Uani 1 1 d . U . . .
H48 H 0.6881 0.2108 0.1406 0.047 Uiso 1 1 calc R U . . .
C49 C 0.2722(3) 0.7016(3) 0.14169(10) 0.0227(6) Uani 1 1 d . . . . .
C50 C 0.2844(3) 0.7989(3) 0.17132(11) 0.0297(6) Uani 1 1 d . . . . .
H50 H 0.3747 0.7775 0.1905 0.036 Uiso 1 1 calc R U . . .
C51 C 0.1679(4) 0.9251(3) 0.17318(13) 0.0434(8) Uani 1 1 d . . . . .
H51 H 0.1780 0.9896 0.1938 0.052 Uiso 1 1 calc R U . . .
C52 C 0.0362(4) 0.9587(3) 0.14532(13) 0.0475(9) Uani 1 1 d . . . . .
H52 H -0.0447 1.0458 0.1471 0.057 Uiso 1 1 calc R U . . .
C53 C 0.0226(3) 0.8652(3) 0.11484(12) 0.0361(7) Uani 1 1 d . . . . .
H53 H -0.0666 0.8884 0.0949 0.043 Uiso 1 1 calc R U . . .
C54 C 0.1382(3) 0.7388(3) 0.11342(10) 0.0280(6) Uani 1 1 d . . . . .
H54 H 0.1270 0.6749 0.0927 0.034 Uiso 1 1 calc R U . . .
C55 C 0.5820(9) 0.2710(8) 0.0464(3) 0.0191(15) Uani 0.507(8) 1 d . U P B 1
C56 C 0.7221(10) 0.1582(13) 0.0381(5) 0.0246(18) Uani 0.507(8) 1 d . U P B 1
H56 H 0.8027 0.1378 0.0618 0.030 Uiso 0.507(8) 1 calc R U P B 1
C57 C 0.7447(10) 0.0760(10) -0.0042(5) 0.0277(19) Uani 0.507(8) 1 d . U P B 1
H57 H 0.8397 -0.0010 -0.0085 0.033 Uiso 0.507(8) 1 calc R U P B 1
C58 C 0.6309(10) 0.1042(7) -0.0402(3) 0.0279(17) Uani 0.507(8) 1 d . U P B 1
H58 H 0.6475 0.0489 -0.0697 0.033 Uiso 0.507(8) 1 calc R U P B 1
C59 C 0.4936(10) 0.2147(7) -0.0319(2) 0.0317(18) Uani 0.507(8) 1 d . . P B 1
H59 H 0.4129 0.2353 -0.0556 0.038 Uiso 0.507(8) 1 calc R U P B 1
C60 C 0.4710(9) 0.2971(6) 0.0108(3) 0.0308(17) Uani 0.507(8) 1 d . . P B 1
H60 H 0.3754 0.3736 0.0151 0.037 Uiso 0.507(8) 1 calc R U P B 1
C55B C 0.5171(9) 0.2702(7) 0.0509(3) 0.0182(14) Uani 0.493(8) 1 d . U P B 2
C56B C 0.6606(11) 0.1703(13) 0.0345(5) 0.0262(19) Uani 0.493(8) 1 d . U P B 2
H56B H 0.7498 0.1538 0.0536 0.031 Uiso 0.493(8) 1 calc R U P B 2
C57B C 0.6754(11) 0.0941(10) -0.0096(5) 0.029(2) Uani 0.493(8) 1 d . U P B 2
H57B H 0.7745 0.0271 -0.0207 0.035 Uiso 0.493(8) 1 calc R U P B 2
C58B C 0.5490(10) 0.1156(9) -0.0366(3) 0.0273(16) Uani 0.493(8) 1 d . U P B 2
H58B H 0.5607 0.0633 -0.0667 0.033 Uiso 0.493(8) 1 calc R U P B 2
C59B C 0.4050(10) 0.2103(6) -0.0216(2) 0.0286(17) Uani 0.493(8) 1 d . . P B 2
H59B H 0.3169 0.2221 -0.0404 0.034 Uiso 0.493(8) 1 calc R U P B 2
C60B C 0.3877(9) 0.2907(6) 0.0220(2) 0.0234(15) Uani 0.493(8) 1 d . . P B 2
H60B H 0.2884 0.3590 0.0319 0.028 Uiso 0.493(8) 1 calc R U P B 2
C61 C 0.7199(4) -0.0152(3) 0.37835(12) 0.0388(7) Uani 1 1 d . . . . .
H61 H 0.6274 0.0459 0.3629 0.047 Uiso 1 1 calc R U . . .
C62 C 0.7191(4) 0.1693(3) 0.42529(15) 0.0522(10) Uani 1 1 d . . . . .
H62A H 0.6973 0.1790 0.4645 0.078 Uiso 1 1 calc R U . . .
H62B H 0.6218 0.2166 0.4074 0.078 Uiso 1 1 calc R U . . .
H62C H 0.7949 0.2067 0.4120 0.078 Uiso 1 1 calc R U . . .
C63 C 0.9220(4) -0.0577(4) 0.43819(14) 0.0507(9) Uani 1 1 d . . . . .
H63A H 0.9075 -0.0466 0.4774 0.076 Uiso 1 1 calc R U . . .
H63B H 1.0109 -0.0378 0.4231 0.076 Uiso 1 1 calc R U . . .
H63C H 0.9427 -0.1495 0.4308 0.076 Uiso 1 1 calc R U . . .

loop_
_atom_site_aniso_label
_atom_site_aniso_U_11
_atom_site_aniso_U_22
_atom_site_aniso_U_33
_atom_site_aniso_U_23
_atom_site_aniso_U_13
_atom_site_aniso_U_12
S1 0.0202(3) 0.0290(4) 0.0280(4) -0.0023(3) -0.0055(3) -0.0123(3)
S2 0.0254(4) 0.0208(4) 0.0309(4) -0.0057(3) -0.0033(3) -0.0059(3)
O1 0.0595(14) 0.0323(13) 0.0323(11) -0.0104(10) 0.0037(10) -0.0185(11)
N1 0.0209(11) 0.0249(12) 0.0243(12) -0.0044(10) -0.0055(9) -0.0063(10)
N2 0.0203(11) 0.0249(13) 0.0270(12) -0.0003(10) 0.0012(9) -0.0067(10)
N3 0.0311(13) 0.0263(13) 0.0327(13) -0.0014(11) 0.0004(10) -0.0124(11)
C1 0.0148(12) 0.0173(13) 0.0268(14) -0.0062(11) -0.0025(10) -0.0048(10)
C2 0.0172(13) 0.0193(14) 0.0248(14) -0.0016(11) 0.0003(10) -0.0074(11)
C3 0.0191(13) 0.0144(13) 0.0226(13) -0.0055(10) -0.0029(10) -0.0030(10)
C4 0.0185(13) 0.0177(14) 0.0260(14) -0.0068(11) -0.0018(11) -0.0039(11)
C5 0.0204(13) 0.0206(14) 0.0245(14) -0.0074(11) -0.0027(11) -0.0044(11)
C6 0.0198(13) 0.0221(14) 0.0233(14) -0.0044(11) -0.0055(11) -0.0038(11)
C7 0.0201(13) 0.0299(16) 0.0188(13) -0.0048(11) -0.0026(10) -0.0103(12)
C8 0.0215(13) 0.0242(15) 0.0280(14) -0.0085(12) -0.0031(11) -0.0109(12)
C9 0.0219(13) 0.0196(14) 0.0262(14) -0.0054(11) -0.0023(11) -0.0060(11)
C10 0.0153(12) 0.0225(14) 0.0190(13) -0.0026(11) 0.0000(10) -0.0068(11)
C11 0.0185(13) 0.0241(15) 0.0237(13) -0.0037(11) -0.0035(11) -0.0102(11)
C12 0.0221(13) 0.0210(14) 0.0277(14) 0.0009(11) -0.0056(11) -0.0074(11)
C13 0.0171(12) 0.0191(13) 0.0211(13) 0.0015(10) -0.0032(10) -0.0083(11)
C14 0.0228(13) 0.0213(14) 0.0175(13) -0.0033(11) -0.0016(10) -0.0091(11)
C15 0.0192(13) 0.0195(14) 0.0181(13) 0.0020(10) -0.0025(10) -0.0080(11)
C16 0.0194(13) 0.0204(14) 0.0172(12) 0.0023(10) -0.0048(10) -0.0078(11)
C17 0.0187(12) 0.0175(13) 0.0211(13) -0.0007(10) -0.0024(10) -0.0094(10)
C18 0.0185(13) 0.0157(13) 0.0246(14) -0.0012(11) -0.0017(10) -0.0065(10)
C19 0.0183(13) 0.0203(14) 0.0208(13) -0.0023(11) -0.0037(10) -0.0060(11)
C20 0.0226(14) 0.0297(16) 0.0222(14) 0.0002(12) -0.0042(11) -0.0073(12)
C21 0.0272(15) 0.0340(17) 0.0257(15) -0.0094(13) -0.0006(12) -0.0012(13)
C22 0.0287(15) 0.0299(17) 0.0375(17) -0.0071(14) -0.0112(13) 0.0061(13)
C23 0.0465(18) 0.0258(16) 0.0260(16) -0.0014(13) -0.0136(14) 0.0005(14)
C24 0.0332(15) 0.0215(15) 0.0213(14) -0.0040(11) -0.0045(12) -0.0040(12)
C25 0.017(3) 0.018(3) 0.013(5) 0.001(4) -0.006(3) -0.007(2)
C26 0.027(3) 0.020(3) 0.022(3) -0.001(2) -0.010(2) -0.005(2)
C27 0.029(3) 0.019(3) 0.028(3) -0.004(2) -0.005(3) -0.005(3)
C28 0.029(3) 0.020(4) 0.023(5) -0.004(4) -0.002(3) -0.012(3)
C29 0.029(3) 0.028(3) 0.022(3) -0.002(2) -0.005(2) -0.017(3)
C30 0.025(3) 0.018(3) 0.022(3) -0.001(2) -0.003(2) -0.009(2)
C25B 0.020(3) 0.016(2) 0.013(5) -0.007(3) -0.003(3) -0.008(2)
C26B 0.021(3) 0.021(3) 0.020(3) 0.002(2) -0.004(2) -0.006(2)
C27B 0.025(3) 0.017(3) 0.034(3) -0.006(2) -0.003(3) -0.008(3)
C28B 0.030(3) 0.023(5) 0.024(6) -0.007(4) 0.000(4) -0.014(3)
C29B 0.026(3) 0.027(3) 0.017(3) 0.000(2) -0.008(2) -0.007(2)
C30B 0.025(3) 0.015(3) 0.026(3) -0.003(2) -0.005(2) -0.004(2)
C31 0.0190(13) 0.0216(14) 0.0238(14) -0.0054(11) 0.0055(11) -0.0083(11)
C32 0.0221(14) 0.0178(14) 0.0294(15) -0.0078(11) 0.0037(11) -0.0054(11)
C33 0.0198(13) 0.0185(14) 0.0258(14) -0.0033(11) 0.0058(11) -0.0064(11)
C34 0.0249(14) 0.0172(14) 0.0275(14) -0.0041(11) 0.0032(11) -0.0042(11)
C35 0.0207(13) 0.0208(14) 0.0272(14) -0.0015(11) 0.0049(11) -0.0065(11)
C36 0.0223(14) 0.0224(15) 0.0291(15) -0.0014(12) 0.0041(11) -0.0070(12)
C37 0.0205(13) 0.0233(15) 0.0234(14) -0.0006(11) 0.0015(11) -0.0061(11)
C38 0.0281(14) 0.0233(15) 0.0253(14) -0.0018(11) 0.0014(12) -0.0117(12)
C39 0.0284(15) 0.0201(14) 0.0241(14) -0.0019(11) 0.0038(12) -0.0068(12)
C40 0.0264(14) 0.0209(14) 0.0175(13) -0.0019(11) 0.0032(11) -0.0049(11)
C41 0.0325(15) 0.0224(15) 0.0224(14) -0.0049(11) -0.0010(12) -0.0101(12)
C42 0.0287(14) 0.0179(14) 0.0236(14) -0.0006(11) 0.0022(11) -0.0053(12)
C43 0.0366(16) 0.0210(15) 0.0222(14) -0.0019(11) 0.0010(12) -0.0098(12)
C44 0.0301(15) 0.0253(15) 0.0198(13) -0.0041(11) 0.0017(11) -0.0136(12)
C45 0.0349(15) 0.0233(15) 0.0234(14) -0.0011(11) 0.0010(12) -0.0159(12)
C46 0.0546(17) 0.0261(15) 0.0228(13) 0.0002(11) -0.0078(12) -0.0125(13)
C47 0.0703(19) 0.0246(15) 0.0253(14) -0.0035(12) -0.0101(14) -0.0085(14)
C48 0.0600(18) 0.0242(14) 0.0221(13) -0.0013(11) -0.0039(13) -0.0048(13)
C49 0.0245(14) 0.0256(15) 0.0203(13) -0.0014(11) 0.0022(11) -0.0134(12)
C50 0.0214(14) 0.0308(16) 0.0383(16) -0.0088(13) -0.0016(12) -0.0110(12)
C51 0.0377(18) 0.0321(18) 0.053(2) -0.0209(15) -0.0111(15) -0.0019(14)
C52 0.0306(17) 0.042(2) 0.053(2) -0.0196(17) -0.0026(15) 0.0044(15)
C53 0.0226(15) 0.052(2) 0.0316(16) -0.0054(14) 0.0002(12) -0.0124(14)
C54 0.0324(15) 0.0343(17) 0.0240(14) -0.0025(12) -0.0009(12) -0.0203(13)
C55 0.024(4) 0.020(2) 0.018(2) 0.0041(19) 0.000(3) -0.015(3)
C56 0.024(5) 0.020(3) 0.024(3) -0.006(2) -0.003(4) -0.003(5)
C57 0.027(5) 0.023(3) 0.028(3) -0.006(3) 0.002(5) -0.005(4)
C58 0.032(5) 0.035(3) 0.016(3) -0.006(2) 0.003(4) -0.013(4)
C59 0.032(4) 0.035(4) 0.023(3) -0.007(3) -0.010(3) -0.006(3)
C60 0.020(4) 0.033(4) 0.027(4) -0.007(3) -0.007(3) 0.003(3)
C55B 0.023(4) 0.021(3) 0.014(3) 0.001(2) 0.001(3) -0.014(3)
C56B 0.021(6) 0.027(4) 0.027(3) -0.001(3) -0.008(5) -0.004(5)
C57B 0.026(5) 0.026(4) 0.032(4) -0.006(3) 0.004(6) -0.007(5)
C58B 0.033(4) 0.035(3) 0.018(3) -0.009(2) 0.005(3) -0.017(4)
C59B 0.034(4) 0.033(4) 0.023(3) 0.003(3) -0.007(3) -0.016(3)
C60B 0.020(4) 0.029(3) 0.019(3) -0.003(2) -0.005(3) -0.006(3)
C61 0.0445(19) 0.042(2) 0.0317(17) 0.0037(15) -0.0009(14) -0.0210(16)
C62 0.058(2) 0.040(2) 0.062(2) -0.0116(17) 0.0243(18) -0.0292(18)
C63 0.042(2) 0.056(2) 0.056(2) 0.0050(18) -0.0084(16) -0.0216(18)

loop_
_atom_type_symbol
_atom_type_description
_atom_type_scat_dispersion_real
_atom_type_scat_dispersion_imag
_atom_type_scat_source
C C 0.0033 0.0016 'International Tables Vol C Tables 4.2.6.8 and 6.1.1.4'
H H 0.0000 0.0000 'International Tables Vol C Tables 4.2.6.8 and 6.1.1.4'
N N 0.0061 0.0033 'International Tables Vol C Tables 4.2.6.8 and 6.1.1.4'
S S 0.1246 0.1234 'International Tables Vol C Tables 4.2.6.8 and 6.1.1.4'
O O 0.0106 0.0060 'International Tables Vol C Tables 4.2.6.8 and 6.1.1.4'

loop_
_geom_angle_atom_site_label_1
_geom_angle_atom_site_label_2
_geom_angle_atom_site_label_3
_geom_angle
_geom_angle_site_symmetry_1
_geom_angle_site_symmetry_3
C1 S1 C5 90.70(12) 2_766 .
C31 S2 C35 91.14(12) 2_856 .
C6 N1 C7 118.2(2) . .
C36 N2 C37 119.5(2) . .
C61 N3 C62 122.0(3) . .
C61 N3 C63 119.2(3) . .
C62 N3 C63 118.7(3) . .
C2 C1 C3 122.2(2) . 2_766
C2 C1 S1 126.0(2) . 2_766
C3 C1 S1 111.74(18) 2_766 2_766
C1 C2 C3 118.0(2) . .
C1 C2 H2 121.0 . .
C3 C2 H2 121.0 . .
C2 C3 C1 119.8(2) . 2_766
C2 C3 C4 128.6(2) . .
C1 C3 C4 111.6(2) 2_766 .
C5 C4 C3 112.3(2) . .
C5 C4 H4 123.8 . .
C3 C4 H4 123.8 . .
C4 C5 C6 126.4(2) . .
C4 C5 S1 113.65(19) . .
C6 C5 S1 119.91(19) . .
N1 C6 C5 120.6(2) . .
N1 C6 H6 119.7 . .
C5 C6 H6 119.7 . .
C8 C7 C12 119.2(2) . .
C8 C7 N1 122.5(2) . .
C12 C7 N1 118.1(2) . .
C7 C8 C9 120.4(2) . .
C7 C8 H8 119.8 . .
C9 C8 H8 119.8 . .
C8 C9 C10 121.2(2) . .
C8 C9 H9 119.4 . .
C10 C9 H9 119.4 . .
C11 C10 C9 117.7(2) . .
C11 C10 C13 122.1(2) . .
C9 C10 C13 120.2(2) . .
C12 C11 C10 121.6(2) . .
C12 C11 H11 119.2 . .
C10 C11 H11 119.2 . .
C11 C12 C7 119.9(2) . .
C11 C12 H12 120.1 . .
C7 C12 H12 120.1 . .
C14 C13 C18 118.8(2) . .
C14 C13 C10 120.5(2) . .
C18 C13 C10 120.7(2) . .
C13 C14 C15 121.3(2) . .
C13 C14 H14 119.4 . .
C15 C14 H14 119.4 . .
C14 C15 C16 118.7(2) . .
C14 C15 C19 120.5(2) . .
C16 C15 C19 120.8(2) . .
C15 C16 C17 121.5(2) . .
C15 C16 H16 119.3 . .
C17 C16 H16 119.3 . .
C18 C17 C16 118.2(2) . .
C18 C17 C25 119.0(10) . .
C16 C17 C25 122.8(10) . .
C18 C17 C25B 123.9(9) . .
C16 C17 C25B 117.9(9) . .
C17 C18 C13 121.5(2) . .
C17 C18 H18 119.3 . .
C13 C18 H18 119.3 . .
C20 C19 C24 118.2(2) . .
C20 C19 C15 121.0(2) . .
C24 C19 C15 120.8(2) . .
C21 C20 C19 120.7(3) . .
C21 C20 H20 119.7 . .
C19 C20 H20 119.7 . .
C22 C21 C20 120.3(3) . .
C22 C21 H21 119.9 . .
C20 C21 H21 119.9 . .
C21 C22 C23 120.0(3) . .
C21 C22 H22 120.0 . .
C23 C22 H22 120.0 . .
C22 C23 C24 119.9(3) . .
C22 C23 H23 120.1 . .
C24 C23 H23 120.1 . .
C23 C24 C19 121.1(2) . .
C23 C24 H24 119.5 . .
C19 C24 H24 119.5 . .
C26 C25 C17 127(2) . .
C26 C25 C30 113.0(17) . .
C17 C25 C30 120.3(17) . .
C27 C26 C25 124.4(12) . .
C27 C26 H26 117.8 . .
C25 C26 H26 117.8 . .
C26 C27 C28 120.4(11) . .
C26 C27 H27 119.8 . .
C28 C27 H27 119.8 . .
C29 C28 C27 118(2) . .
C29 C28 H28 120.8 . .
C27 C28 H28 120.8 . .
C28 C29 C30 121.0(13) . .
C28 C29 H29 119.5 . .
C30 C29 H29 119.5 . .
C29 C30 C25 122.7(10) . .
C29 C30 H30 118.6 . .
C25 C30 H30 118.6 . .
C30B C25B C26B 122.1(16) . .
C30B C25B C17 120.2(19) . .
C26B C25B C17 117.5(14) . .
C25B C26B C27B 117.9(9) . .
C25B C26B H26B 121.1 . .
C27B C26B H26B 121.1 . .
C28B C27B C26B 120.7(11) . .
C28B C27B H27B 119.6 . .
C26B C27B H27B 119.6 . .
C27B C28B C29B 119.8(19) . .
C27B C28B H28B 120.1 . .
C29B C28B H28B 120.1 . .
C28B C29B C30B 119.6(11) . .
C28B C29B H29B 120.2 . .
C30B C29B H29B 120.2 . .
C25B C30B C29B 119.7(12) . .
C25B C30B H30B 120.1 . .
C29B C30B H30B 120.1 . .
C32 C31 C33 122.3(2) . 2_856
C32 C31 S2 126.6(2) . 2_856
C33 C31 S2 111.03(19) 2_856 2_856
C31 C32 C33 118.1(2) . .
C31 C32 H32 121.0 . .
C33 C32 H32 121.0 . .
C32 C33 C31 119.6(2) . 2_856
C32 C33 C34 128.8(2) . .
C31 C33 C34 111.6(2) 2_856 .
C35 C34 C33 113.7(2) . .
C35 C34 H34 123.1 . .
C33 C34 H34 123.1 . .
C34 C35 C36 126.5(2) . .
C34 C35 S2 112.5(2) . .
C36 C35 S2 121.0(2) . .
N2 C36 C35 121.1(2) . .
N2 C36 H36 119.4 . .
C35 C36 H36 119.4 . .
C38 C37 C42 118.8(2) . .
C38 C37 N2 124.6(2) . .
C42 C37 N2 116.6(2) . .
C39 C38 C37 120.3(2) . .
C39 C38 H38 119.8 . .
C37 C38 H38 119.8 . .
C38 C39 C40 121.4(3) . .
C38 C39 H39 119.3 . .
C40 C39 H39 119.3 . .
C41 C40 C39 117.7(2) . .
C41 C40 C43 121.5(2) . .
C39 C40 C43 120.5(2) . .
C42 C41 C40 121.0(2) . .
C42 C41 H41 119.5 . .
C40 C41 H41 119.5 . .
C41 C42 C37 120.6(2) . .
C41 C42 H42 119.7 . .
C37 C42 H42 119.7 . .
C44 C43 C48 118.4(3) . .
C44 C43 C40 122.4(2) . .
C48 C43 C40 119.0(2) . .
C43 C44 C45 121.6(2) . .
C43 C44 H44 119.2 . .
C45 C44 H44 119.2 . .
C44 C45 C46 118.0(3) . .
C44 C45 C49 121.5(2) . .
C46 C45 C49 120.5(2) . .
C47 C46 C45 122.0(3) . .
C47 C46 H46 119.0 . .
C45 C46 H46 119.0 . .
C46 C47 C48 118.6(3) . .
C46 C47 C55 125.1(4) . .
C48 C47 C55 115.1(4) . .
C46 C47 C55B 116.7(4) . .
C48 C47 C55B 123.6(4) . .
C47 C48 C43 121.4(3) . .
C47 C48 H48 119.3 . .
C43 C48 H48 119.3 . .
C50 C49 C54 117.2(2) . .
C50 C49 C45 121.6(2) . .
C54 C49 C45 121.2(2) . .
C51 C50 C49 121.1(3) . .
C51 C50 H50 119.5 . .
C49 C50 H50 119.5 . .
C50 C51 C52 120.5(3) . .
C50 C51 H51 119.8 . .
C52 C51 H51 119.8 . .
C51 C52 C53 119.7(3) . .
C51 C52 H52 120.2 . .
C53 C52 H52 120.2 . .
C54 C53 C52 119.9(3) . .
C54 C53 H53 120.1 . .
C52 C53 H53 120.1 . .
C53 C54 C49 121.7(3) . .
C53 C54 H54 119.2 . .
C49 C54 H54 119.2 . .
C60 C55 C56 117.2(7) . .
C60 C55 C47 114.6(6) . .
C56 C55 C47 127.2(7) . .
C57 C56 C55 120.9(8) . .
C57 C56 H56 119.5 . .
C55 C56 H56 119.5 . .
C56 C57 C58 121.1(8) . .
C56 C57 H57 119.4 . .
C58 C57 H57 119.4 . .
C59 C58 C57 117.8(7) . .
C59 C58 H58 121.1 . .
C57 C58 H58 121.1 . .
C58 C59 C60 120.9(6) . .
C58 C59 H59 119.5 . .
C60 C59 H59 119.5 . .
C55 C60 C59 121.9(6) . .
C55 C60 H60 119.0 . .
C59 C60 H60 119.0 . .
C56B C55B C60B 117.9(7) . .
C56B C55B C47 113.7(7) . .
C60B C55B C47 128.1(6) . .
C55B C56B C57B 120.9(7) . .
C55B C56B H56B 119.6 . .
C57B C56B H56B 119.6 . .
C58B C57B C56B 120.0(8) . .
C58B C57B H57B 120.0 . .
C56B C57B H57B 120.0 . .
C57B C58B C59B 121.6(7) . .
C57B C58B H58B 119.2 . .
C59B C58B H58B 119.2 . .
C58B C59B C60B 119.5(7) . .
C58B C59B H59B 120.3 . .
C60B C59B H59B 120.3 . .
C55B C60B C59B 120.1(6) . .
C55B C60B H60B 119.9 . .
C59B C60B H60B 119.9 . .
O1 C61 N3 125.3(3) . .
O1 C61 H61 117.3 . .
N3 C61 H61 117.3 . .
N3 C62 H62A 109.5 . .
N3 C62 H62B 109.5 . .
H62A C62 H62B 109.5 . .
N3 C62 H62C 109.5 . .
H62A C62 H62C 109.5 . .
H62B C62 H62C 109.5 . .
N3 C63 H63A 109.5 . .
N3 C63 H63B 109.5 . .
H63A C63 H63B 109.5 . .
N3 C63 H63C 109.5 . .
H63A C63 H63C 109.5 . .
H63B C63 H63C 109.5 . .

loop_
_geom_bond_atom_site_label_1
_geom_bond_atom_site_label_2
_geom_bond_distance
_geom_bond_site_symmetry_2
S1 C1 1.741(2) 2_766
S1 C5 1.746(3) .
S2 C31 1.746(3) 2_856
S2 C35 1.749(3) .
O1 C61 1.211(4) .
N1 C6 1.278(3) .
N1 C7 1.422(3) .
N2 C36 1.281(3) .
N2 C37 1.426(3) .
N3 C61 1.343(4) .
N3 C62 1.427(4) .
N3 C63 1.442(4) .
C1 C2 1.386(4) .
C1 C3 1.426(4) 2_766
C1 S1 1.741(2) 2_766
C2 C3 1.398(3) .
C2 H2 0.9500 .
C3 C1 1.426(4) 2_766
C3 C4 1.436(3) .
C4 C5 1.368(4) .
C4 H4 0.9500 .
C5 C6 1.455(4) .
C6 H6 0.9500 .
C7 C8 1.386(4) .
C7 C12 1.395(4) .
C8 C9 1.389(4) .
C8 H8 0.9500 .
C9 C10 1.399(3) .
C9 H9 0.9500 .
C10 C11 1.392(4) .
C10 C13 1.490(3) .
C11 C12 1.389(3) .
C11 H11 0.9500 .
C12 H12 0.9500 .
C13 C14 1.390(3) .
C13 C18 1.399(3) .
C14 C15 1.393(3) .
C14 H14 0.9500 .
C15 C16 1.397(3) .
C15 C19 1.482(3) .
C16 C17 1.398(3) .
C16 H16 0.9500 .
C17 C18 1.394(3) .
C17 C25 1.40(2) .
C17 C25B 1.58(2) .
C18 H18 0.9500 .
C19 C20 1.392(3) .
C19 C24 1.393(4) .
C20 C21 1.386(4) .
C20 H20 0.9500 .
C21 C22 1.374(4) .
C21 H21 0.9500 .
C22 C23 1.382(4) .
C22 H22 0.9500 .
C23 C24 1.383(4) .
C23 H23 0.9500 .
C24 H24 0.9500 .
C25 C26 1.40(2) .
C25 C30 1.45(3) .
C26 C27 1.385(7) .
C26 H26 0.9500 .
C27 C28 1.40(3) .
C27 H27 0.9500 .
C28 C29 1.37(3) .
C28 H28 0.9500 .
C29 C30 1.390(7) .
C29 H29 0.9500 .
C30 H30 0.9500 .
C25B C30B 1.35(2) .
C25B C26B 1.38(3) .
C26B C27B 1.385(7) .
C26B H26B 0.9500 .
C27B C28B 1.38(2) .
C27B H27B 0.9500 .
C28B C29B 1.38(2) .
C28B H28B 0.9500 .
C29B C30B 1.382(7) .
C29B H29B 0.9500 .
C30B H30B 0.9500 .
C31 C32 1.375(4) .
C31 C33 1.423(3) 2_856
C31 S2 1.746(3) 2_856
C32 C33 1.398(4) .
C32 H32 0.9500 .
C33 C31 1.423(3) 2_856
C33 C34 1.425(4) .
C34 C35 1.357(4) .
C34 H34 0.9500 .
C35 C36 1.444(4) .
C36 H36 0.9500 .
C37 C38 1.392(4) .
C37 C42 1.394(4) .
C38 C39 1.384(4) .
C38 H38 0.9500 .
C39 C40 1.398(4) .
C39 H39 0.9500 .
C40 C41 1.396(4) .
C40 C43 1.484(4) .
C41 C42 1.385(4) .
C41 H41 0.9500 .
C42 H42 0.9500 .
C43 C44 1.393(4) .
C43 C48 1.396(4) .
C44 C45 1.396(4) .
C44 H44 0.9500 .
C45 C46 1.400(4) .
C45 C49 1.480(4) .
C46 C47 1.381(4) .
C46 H46 0.9500 .
C47 C48 1.395(4) .
C47 C55 1.509(8) .
C47 C55B 1.541(8) .
C48 H48 0.9500 .
C49 C50 1.398(4) .
C49 C54 1.399(4) .
C50 C51 1.374(4) .
C50 H50 0.9500 .
C51 C52 1.381(4) .
C51 H51 0.9500 .
C52 C53 1.381(4) .
C52 H52 0.9500 .
C53 C54 1.372(4) .
C53 H53 0.9500 .
C54 H54 0.9500 .
C55 C60 1.364(10) .
C55 C56 1.401(12) .
C56 C57 1.384(15) .
C56 H56 0.9500 .
C57 C58 1.386(11) .
C57 H57 0.9500 .
C58 C59 1.373(10) .
C58 H58 0.9500 .
C59 C60 1.394(8) .
C59 H59 0.9500 .
C60 H60 0.9500 .
C55B C56B 1.391(12) .
C55B C60B 1.404(9) .
C56B C57B 1.394(17) .
C56B H56B 0.9500 .
C57B C58B 1.350(11) .
C57B H57B 0.9500 .
C58B C59B 1.362(10) .
C58B H58B 0.9500 .
C59B C60B 1.408(8) .
C59B H59B 0.9500 .
C60B H60B 0.9500 .
C61 H61 0.9500 .
C62 H62A 0.9800 .
C62 H62B 0.9800 .
C62 H62C 0.9800 .
C63 H63A 0.9800 .
C63 H63B 0.9800 .
C63 H63C 0.9800 .

loop_
_geom_torsion_atom_site_label_1
_geom_torsion_atom_site_label_2
_geom_torsion_atom_site_label_3
_geom_torsion_atom_site_label_4
_geom_torsion
_geom_torsion_site_symmetry_1
_geom_torsion_site_symmetry_4
C3 C1 C2 C3 -0.3(4) 2_766 .
S1 C1 C2 C3 179.32(18) 2_766 .
C1 C2 C3 C1 0.3(4) . 2_766
C1 C2 C3 C4 179.4(2) . .
C2 C3 C4 C5 -180.0(2) . .
C1 C3 C4 C5 -0.8(3) 2_766 .
C3 C4 C5 C6 179.6(2) . .
C3 C4 C5 S1 1.1(3) . .
C1 S1 C5 C4 -0.9(2) 2_766 .
C1 S1 C5 C6 -179.4(2) 2_766 .
C7 N1 C6 C5 176.9(2) . .
C4 C5 C6 N1 173.0(2) . .
S1 C5 C6 N1 -8.7(3) . .
C6 N1 C7 C8 -47.9(3) . .
C6 N1 C7 C12 135.9(2) . .
C12 C7 C8 C9 -1.6(4) . .
N1 C7 C8 C9 -177.8(2) . .
C7 C8 C9 C10 -0.5(4) . .
C8 C9 C10 C11 1.3(4) . .
C8 C9 C10 C13 -177.8(2) . .
C9 C10 C11 C12 0.0(4) . .
C13 C10 C11 C12 179.1(2) . .
C10 C11 C12 C7 -2.1(4) . .
C8 C7 C12 C11 2.9(4) . .
N1 C7 C12 C11 179.2(2) . .
C11 C10 C13 C14 144.7(2) . .
C9 C10 C13 C14 -36.1(3) . .
C11 C10 C13 C18 -37.8(3) . .
C9 C10 C13 C18 141.3(2) . .
C18 C13 C14 C15 -2.0(4) . .
C10 C13 C14 C15 175.5(2) . .
C13 C14 C15 C16 1.8(4) . .
C13 C14 C15 C19 -177.3(2) . .
C14 C15 C16 C17 -0.3(4) . .
C19 C15 C16 C17 178.8(2) . .
C15 C16 C17 C18 -0.8(4) . .
C15 C16 C17 C25 178.3(14) . .
C15 C16 C17 C25B -179.0(12) . .
C16 C17 C18 C13 0.6(4) . .
C25 C17 C18 C13 -178.6(14) . .
C25B C17 C18 C13 178.7(13) . .
C14 C13 C18 C17 0.8(4) . .
C10 C13 C18 C17 -176.7(2) . .
C14 C15 C19 C20 -40.2(4) . .
C16 C15 C19 C20 140.7(3) . .
C14 C15 C19 C24 138.0(3) . .
C16 C15 C19 C24 -41.0(3) . .
C24 C19 C20 C21 0.9(4) . .
C15 C19 C20 C21 179.2(2) . .
C19 C20 C21 C22 -0.7(4) . .
C20 C21 C22 C23 0.4(5) . .
C21 C22 C23 C24 -0.3(5) . .
C22 C23 C24 C19 0.5(5) . .
C20 C19 C24 C23 -0.8(4) . .
C15 C19 C24 C23 -179.1(3) . .
C18 C17 C25 C26 -19(3) . .
C16 C17 C25 C26 161.6(15) . .
C18 C17 C25 C30 161.3(13) . .
C16 C17 C25 C30 -18(3) . .
C17 C25 C26 C27 179.7(15) . .
C30 C25 C26 C27 -1(2) . .
C25 C26 C27 C28 0.7(19) . .
C26 C27 C28 C29 1(2) . .
C27 C28 C29 C30 -3(2) . .
C28 C29 C30 C25 3.2(18) . .
C26 C25 C30 C29 -1(2) . .
C17 C25 C30 C29 178.4(13) . .
C18 C17 C25B C30B -136.4(16) . .
C16 C17 C25B C30B 42(3) . .
C18 C17 C25B C26B 38(3) . .
C16 C17 C25B C26B -143.4(15) . .
C30B C25B C26B C27B -3(3) . .
C17 C25B C26B C27B -178.2(13) . .
C25B C26B C27B C28B 2(2) . .
C26B C27B C28B C29B -1(3) . .
C27B C28B C29B C30B 1(3) . .
C26B C25B C30B C29B 4(3) . .
C17 C25B C30B C29B 178.4(13) . .
C28B C29B C30B C25B -3(2) . .
C33 C31 C32 C33 -0.1(4) 2_856 .
S2 C31 C32 C33 -179.98(19) 2_856 .
C31 C32 C33 C31 0.1(4) . 2_856
C31 C32 C33 C34 179.8(2) . .
C32 C33 C34 C35 -179.5(2) . .
C31 C33 C34 C35 0.3(3) 2_856 .
C33 C34 C35 C36 179.0(2) . .
C33 C34 C35 S2 -0.7(3) . .
C31 S2 C35 C34 0.7(2) 2_856 .
C31 S2 C35 C36 -179.0(2) 2_856 .
C37 N2 C36 C35 -178.9(2) . .
C34 C35 C36 N2 179.7(3) . .
S2 C35 C36 N2 -0.6(3) . .
C36 N2 C37 C38 23.0(4) . .
C36 N2 C37 C42 -159.1(2) . .
C42 C37 C38 C39 -0.7(4) . .
N2 C37 C38 C39 177.2(2) . .
C37 C38 C39 C40 -0.1(4) . .
C38 C39 C40 C41 1.5(4) . .
C38 C39 C40 C43 -172.1(2) . .
C39 C40 C41 C42 -2.3(4) . .
C43 C40 C41 C42 171.3(2) . .
C40 C41 C42 C37 1.6(4) . .
C38 C37 C42 C41 -0.1(4) . .
N2 C37 C42 C41 -178.2(2) . .
C41 C40 C43 C44 148.7(3) . .
C39 C40 C43 C44 -37.9(4) . .
C41 C40 C43 C48 -35.1(4) . .
C39 C40 C43 C48 138.4(3) . .
C48 C43 C44 C45 -1.8(4) . .
C40 C43 C44 C45 174.5(2) . .
C43 C44 C45 C46 -0.2(4) . .
C43 C44 C45 C49 178.6(2) . .
C44 C45 C46 C47 2.0(4) . .
C49 C45 C46 C47 -176.8(3) . .
C45 C46 C47 C48 -1.6(5) . .
C45 C46 C47 C55 -168.4(4) . .
C45 C46 C47 C55B 166.4(4) . .
C46 C47 C48 C43 -0.5(5) . .
C55 C47 C48 C43 167.6(4) . .
C55B C47 C48 C43 -167.6(4) . .
C44 C43 C48 C47 2.1(5) . .
C40 C43 C48 C47 -174.3(3) . .
C44 C45 C49 C50 28.8(4) . .
C46 C45 C49 C50 -152.4(3) . .
C44 C45 C49 C54 -149.7(2) . .
C46 C45 C49 C54 29.1(4) . .
C54 C49 C50 C51 1.1(4) . .
C45 C49 C50 C51 -177.5(3) . .
C49 C50 C51 C52 -0.5(5) . .
C50 C51 C52 C53 -0.8(5) . .
C51 C52 C53 C54 1.5(5) . .
C52 C53 C54 C49 -0.9(4) . .
C50 C49 C54 C53 -0.4(4) . .
C45 C49 C54 C53 178.2(3) . .
C46 C47 C55 C60 -34.6(7) . .
C48 C47 C55 C60 158.3(5) . .
C46 C47 C55 C56 157.0(8) . .
C48 C47 C55 C56 -10.1(10) . .
C60 C55 C56 C57 -1.0(14) . .
C47 C55 C56 C57 167.1(9) . .
C55 C56 C57 C58 1.4(16) . .
C56 C57 C58 C59 -1.5(14) . .
C57 C58 C59 C60 1.3(11) . .
C56 C55 C60 C59 0.8(11) . .
C47 C55 C60 C59 -168.8(6) . .
C58 C59 C60 C55 -1.0(11) . .
C46 C47 C55B C56B 149.8(7) . .
C48 C47 C55B C56B -42.8(9) . .
C46 C47 C55B C60B -23.4(8) . .
C48 C47 C55B C60B 144.0(6) . .
C60B C55B C56B C57B 0.6(15) . .
C47 C55B C56B C57B -173.3(10) . .
C55B C56B C57B C58B -0.9(17) . .
C56B C57B C58B C59B -0.4(15) . .
C57B C58B C59B C60B 1.9(12) . .
C56B C55B C60B C59B 0.9(11) . .
C47 C55B C60B C59B 173.8(6) . .
C58B C59B C60B C55B -2.1(10) . .
C62 N3 C61 O1 176.3(3) . .
C63 N3 C61 O1 -0.4(4) . .
